data_7701744
loop_
_publ_author_name
'Lei, Jian'
'Peng, Lingteng'
'Qiu, Renhua'
'Liu, Yongping'
'Chen, Yi'
'Au, Chak-Tong'
'Yin, Shuang-Feng'

_publ_section_title
;
 Establishing the correlation between catalytic performance and
 N\\rightarrow Sb donor-acceptor interaction: systematic assessment of
 azastibocine halide derivatives as water tolerant Lewis acids.
;
_journal_issue 23
_journal_name_full 'Dalton transactions (Cambridge, England : 2003)'
_journal_page_first 8478
_journal_page_last 8487
_journal_paper_doi 10.1039/c9dt01100e
_journal_volume 48
_journal_year 2019
_chemical_formula_moiety 'C20 H23 Br N Sb'
_chemical_formula_sum 'C20 H23 Br N Sb'
_chemical_formula_weight 479.05
_space_group_crystal_system monoclinic
_space_group_IT_number 14
_space_group_name_Hall '-P 2ybc'
_space_group_name_H-M_alt 'P 1 21/c 1'
_atom_sites_solution_hydrogens geom
_atom_sites_solution_primary dual
_audit_creation_date 2018-08-29
_audit_creation_method
;
Olex2 1.2
(compiled 2018.05.29 svn.r3508 for OlexSys, GUI svn.r5506)
;
_audit_update_record
;
2018-08-29 deposited with the CCDC.	2019-05-08 downloaded from the CCDC.
;
_cell_angle_alpha 90
_cell_angle_beta 113.346(2)
_cell_angle_gamma 90
_cell_formula_units_Z 4
_cell_length_a 10.2338(5)
_cell_length_b 16.5885(7)
_cell_length_c 12.0033(5)
_cell_measurement_reflns_used 3711
_cell_measurement_temperature 273(2)
_cell_measurement_theta_max 28.10
_cell_measurement_theta_min 2.49
_cell_volume 1870.89(15)
_computing_cell_refinement 'SAINT V8.38A (?, 2016)'
_computing_data_reduction 'SAINT V8.38A (?, 2016)'
_computing_molecular_graphics 'Olex2 (Dolomanov et al., 2009)'
_computing_publication_material 'Olex2 (Dolomanov et al., 2009)'
_computing_structure_refinement 'ShelXL (Sheldrick, 2015)'
_computing_structure_solution 'ShelXT (Sheldrick, 2015)'
_diffrn_ambient_temperature 273.15
_diffrn_measured_fraction_theta_full 0.998
_diffrn_measured_fraction_theta_max 0.996
_diffrn_measurement_device_type 'CCD area detector'
_diffrn_measurement_method 'phi and omega scans'
_diffrn_radiation_monochromator graphite
_diffrn_radiation_type MoK\a
_diffrn_radiation_wavelength 0.71073
_diffrn_reflns_av_R_equivalents 0.0363
_diffrn_reflns_av_unetI/netI 0.0239
_diffrn_reflns_Laue_measured_fraction_full 0.998
_diffrn_reflns_Laue_measured_fraction_max 0.996
_diffrn_reflns_limit_h_max 13
_diffrn_reflns_limit_h_min -13
_diffrn_reflns_limit_k_max 22
_diffrn_reflns_limit_k_min -22
_diffrn_reflns_limit_l_max 16
_diffrn_reflns_limit_l_min -15
_diffrn_reflns_number 30234
_diffrn_reflns_point_group_measured_fraction_full 0.998
_diffrn_reflns_point_group_measured_fraction_max 0.996
_diffrn_reflns_theta_full 25.242
_diffrn_reflns_theta_max 28.309
_diffrn_reflns_theta_min 2.219
_exptl_absorpt_coefficient_mu 3.610
_exptl_absorpt_correction_T_max 0.7457
_exptl_absorpt_correction_T_min 0.6053
_exptl_absorpt_correction_type none
_exptl_absorpt_process_details
;
SADABS-2016/2 (Bruker,2016/2) was used for absorption correction.
wR2(int) was 0.1338 before and 0.0583 after correction.
The Ratio of minimum to maximum transmission is 0.8117.
The \l/2 correction factor is Not present.
;
_exptl_crystal_colour colorless
_exptl_crystal_density_diffrn 1.701
_exptl_crystal_description block
_exptl_crystal_F_000 944
_exptl_crystal_size_max 0.13
_exptl_crystal_size_mid 0.12
_exptl_crystal_size_min 0.11
_refine_diff_density_max 0.410
_refine_diff_density_min -0.352
_refine_diff_density_rms 0.080
_refine_ls_extinction_coef 0.00034(10)
_refine_ls_extinction_expression Fc^*^=kFc[1+0.001xFc^2^\l^3^/sin(2\q)]^-1/4^
_refine_ls_extinction_method 'SHELXL-2018/3 (Sheldrick 2018)'
_refine_ls_goodness_of_fit_ref 1.066
_refine_ls_hydrogen_treatment constr
_refine_ls_matrix_type full
_refine_ls_number_parameters 209
_refine_ls_number_reflns 4636
_refine_ls_number_restraints 0
_refine_ls_restrained_S_all 1.066
_refine_ls_R_factor_all 0.0267
_refine_ls_R_factor_gt 0.0196
_refine_ls_shift/su_max 0.001
_refine_ls_shift/su_mean 0.000
_refine_ls_structure_factor_coef Fsqd
_refine_ls_weighting_details 'w=1/[\s^2^(Fo^2^)+(0.0103P)^2^+1.3946P] where P=(Fo^2^+2Fc^2^)/3'
_refine_ls_weighting_scheme calc
_refine_ls_wR_factor_gt 0.0384
_refine_ls_wR_factor_ref 0.0416
_reflns_Friedel_coverage 0.000
_reflns_number_gt 4079
_reflns_number_total 4636
_reflns_threshold_expression 'I > 2\s(I)'
_cod_data_source_file c9dt01100e2.cif
_cod_data_source_block 7
_cod_database_code 7701744
_shelx_shelxl_version_number 2018/3
_shelx_space_group_comment
;
The symmetry employed for this shelxl refinement is uniquely defined
by the following loop, which should always be used as a source of
symmetry information in preference to the above space-group names.
They are only intended as comments.
;
_shelx_estimated_absorpt_t_max 0.692
_shelx_estimated_absorpt_t_min 0.651
_olex2_refinement_description
;
1. Fixed Uiso
 At 1.2 times of:
  All C(H) groups, All C(H,H) groups
2.a Ternary CH refined with riding coordinates:
 C15(H15)
2.b Secondary CH2 refined with riding coordinates:
 C8(H8A,H8B), C7(H7A,H7B), C16(H16A,H16B), C20(H20A,H20B), C19(H19A,H19B),
 C17(H17A,H17B), C18(H18A,H18B)
2.c Aromatic/amide H refined with riding coordinates:
 C5(H5), C11(H11), C14(H14), C2(H2), C4(H4), C3(H3), C12(H12), C13(H13)
;
_olex2_submission_special_instructions 'No special instructions were received'

loop_
_space_group_symop_operation_xyz
'x, y, z'
'-x, y+1/2, -z+1/2'
'-x, -y, -z'
'x, -y-1/2, z-1/2'

loop_
_atom_site_label
_atom_site_type_symbol
_atom_site_fract_x
_atom_site_fract_y
_atom_site_fract_z
_atom_site_U_iso_or_equiv
_atom_site_adp_type
_atom_site_occupancy
_atom_site_site_symmetry_order
_atom_site_calc_flag
_atom_site_refinement_flags_posn
Sb1 Sb 0.62678(2) 0.46405(2) 0.38740(2) 0.01570(4) Uani 1 1 d .
Br1 Br 0.58119(2) 0.30256(2) 0.37903(2) 0.02420(6) Uani 1 1 d .
N1 N 0.61728(18) 0.60364(9) 0.33645(15) 0.0166(3) Uani 1 1 d .
C9 C 0.3711(2) 0.57350(11) 0.30989(17) 0.0183(4) Uani 1 1 d .
C10 C 0.4024(2) 0.49147(12) 0.31407(17) 0.0185(4) Uani 1 1 d .
C6 C 0.6603(2) 0.46218(11) 0.22212(17) 0.0169(4) Uani 1 1 d .
C8 C 0.4910(2) 0.63365(11) 0.35659(18) 0.0190(4) Uani 1 1 d .
H8A H 0.460069 0.684688 0.315003 0.023 Uiso 1 1 calc R
H8B H 0.516844 0.642536 0.442594 0.023 Uiso 1 1 calc R
C7 C 0.5924(2) 0.60906(11) 0.20603(17) 0.0184(4) Uani 1 1 d .
H7A H 0.638493 0.657115 0.192987 0.022 Uiso 1 1 calc R
H7B H 0.491082 0.614062 0.157943 0.022 Uiso 1 1 calc R
C1 C 0.6487(2) 0.53629(11) 0.16379(17) 0.0173(4) Uani 1 1 d .
C5 C 0.7057(2) 0.39478(12) 0.17750(18) 0.0225(4) Uani 1 1 d .
H5 H 0.712777 0.345029 0.215175 0.027 Uiso 1 1 calc R
C11 C 0.2911(2) 0.43575(13) 0.27767(19) 0.0231(4) Uani 1 1 d .
H11 H 0.310915 0.380884 0.280690 0.028 Uiso 1 1 calc R
C14 C 0.2305(2) 0.59895(13) 0.26839(19) 0.0235(4) Uani 1 1 d .
H14 H 0.209927 0.653735 0.264937 0.028 Uiso 1 1 calc R
C16 C 0.8812(2) 0.61406(12) 0.4022(2) 0.0240(4) Uani 1 1 d .
H16A H 0.872455 0.628200 0.321140 0.029 Uiso 1 1 calc R
H16B H 0.886126 0.555782 0.409257 0.029 Uiso 1 1 calc R
C15 C 0.7511(2) 0.64421(11) 0.42124(18) 0.0195(4) Uani 1 1 d .
H15 H 0.764038 0.628658 0.503734 0.023 Uiso 1 1 calc R
C2 C 0.6827(2) 0.54218(13) 0.06251(18) 0.0224(4) Uani 1 1 d .
H2 H 0.673991 0.591433 0.023181 0.027 Uiso 1 1 calc R
C4 C 0.7403(2) 0.40173(13) 0.07711(19) 0.0269(5) Uani 1 1 d .
H4 H 0.770869 0.356683 0.048031 0.032 Uiso 1 1 calc R
C3 C 0.7293(2) 0.47534(14) 0.02031(19) 0.0261(5) Uani 1 1 d .
H3 H 0.753370 0.479873 -0.046456 0.031 Uiso 1 1 calc R
C20 C 0.7443(2) 0.73628(12) 0.4162(2) 0.0295(5) Uani 1 1 d .
H20A H 0.663715 0.754606 0.432684 0.035 Uiso 1 1 calc R
H20B H 0.730771 0.754319 0.335521 0.035 Uiso 1 1 calc R
C12 C 0.1513(2) 0.46173(14) 0.2371(2) 0.0290(5) Uani 1 1 d .
H12 H 0.077626 0.424270 0.213079 0.035 Uiso 1 1 calc R
C13 C 0.1208(2) 0.54325(14) 0.2321(2) 0.0287(5) Uani 1 1 d .
H13 H 0.026768 0.560578 0.204530 0.034 Uiso 1 1 calc R
C19 C 0.8812(3) 0.77290(14) 0.5093(2) 0.0372(6) Uani 1 1 d .
H19A H 0.876642 0.831147 0.501585 0.045 Uiso 1 1 calc R
H19B H 0.889434 0.759316 0.590370 0.045 Uiso 1 1 calc R
C17 C 1.0175(2) 0.65073(13) 0.4953(2) 0.0327(5) Uani 1 1 d .
H17A H 1.031095 0.632252 0.575845 0.039 Uiso 1 1 calc R
H17B H 1.098212 0.632663 0.478777 0.039 Uiso 1 1 calc R
C18 C 1.0113(3) 0.74245(13) 0.4917(2) 0.0368(6) Uani 1 1 d .
H18A H 1.096401 0.764088 0.555083 0.044 Uiso 1 1 calc R
H18B H 1.008517 0.761200 0.414231 0.044 Uiso 1 1 calc R

loop_
_atom_site_aniso_label
_atom_site_aniso_U_11
_atom_site_aniso_U_22
_atom_site_aniso_U_33
_atom_site_aniso_U_23
_atom_site_aniso_U_13
_atom_site_aniso_U_12
Sb1 0.01872(7) 0.01359(6) 0.01520(7) 0.00015(5) 0.00716(5) 0.00064(5)
Br1 0.02952(12) 0.01458(9) 0.02997(12) -0.00189(8) 0.01335(9) -0.00199(8)
N1 0.0177(9) 0.0150(8) 0.0179(8) 0.0008(6) 0.0079(7) 0.0014(6)
C9 0.0216(11) 0.0199(10) 0.0169(10) 0.0006(7) 0.0115(8) 0.0018(8)
C10 0.0205(11) 0.0205(9) 0.0169(10) 0.0010(7) 0.0100(8) 0.0006(8)
C6 0.0148(9) 0.0204(9) 0.0147(9) -0.0019(7) 0.0052(7) 0.0008(7)
C8 0.0206(11) 0.0165(9) 0.0225(10) -0.0001(7) 0.0114(9) 0.0030(8)
C7 0.0196(11) 0.0182(9) 0.0172(10) 0.0032(7) 0.0072(8) 0.0010(7)
C1 0.0129(9) 0.0219(9) 0.0156(9) -0.0023(7) 0.0038(7) -0.0005(7)
C5 0.0228(12) 0.0221(10) 0.0214(10) -0.0033(8) 0.0074(9) 0.0017(8)
C11 0.0242(12) 0.0228(10) 0.0242(11) -0.0014(8) 0.0117(9) -0.0021(8)
C14 0.0231(12) 0.0271(11) 0.0226(11) 0.0030(8) 0.0115(9) 0.0052(8)
C16 0.0188(11) 0.0208(10) 0.0302(12) -0.0028(8) 0.0074(9) 0.0012(8)
C15 0.0198(11) 0.0172(9) 0.0197(10) -0.0011(7) 0.0058(8) 0.0001(8)
C2 0.0202(11) 0.0297(11) 0.0165(10) 0.0008(8) 0.0065(8) -0.0031(8)
C4 0.0229(12) 0.0338(12) 0.0247(11) -0.0099(9) 0.0103(9) 0.0032(9)
C3 0.0209(11) 0.0423(13) 0.0173(10) -0.0061(9) 0.0100(9) -0.0025(9)
C20 0.0247(12) 0.0166(10) 0.0419(14) -0.0045(9) 0.0076(10) 0.0007(8)
C12 0.0215(11) 0.0351(12) 0.0312(12) -0.0031(10) 0.0114(10) -0.0079(9)
C13 0.0195(11) 0.0392(13) 0.0282(12) 0.0020(9) 0.0104(9) 0.0052(9)
C19 0.0291(13) 0.0240(11) 0.0512(16) -0.0142(10) 0.0080(12) -0.0049(10)
C17 0.0217(12) 0.0277(12) 0.0418(14) -0.0063(10) 0.0051(10) 0.0003(9)
C18 0.0239(13) 0.0291(12) 0.0499(16) -0.0102(11) 0.0067(11) -0.0077(10)

loop_
_atom_type_symbol
_atom_type_description
_atom_type_scat_dispersion_real
_atom_type_scat_dispersion_imag
_atom_type_scat_source
C C 0.0033 0.0016 'International Tables Vol C Tables 4.2.6.8 and 6.1.1.4'
H H 0.0000 0.0000 'International Tables Vol C Tables 4.2.6.8 and 6.1.1.4'
Br Br -0.2901 2.4595 'International Tables Vol C Tables 4.2.6.8 and 6.1.1.4'
N N 0.0061 0.0033 'International Tables Vol C Tables 4.2.6.8 and 6.1.1.4'
Sb Sb -0.5866 1.5461 'International Tables Vol C Tables 4.2.6.8 and 6.1.1.4'

loop_
_geom_angle_atom_site_label_1
_geom_angle_atom_site_label_2
_geom_angle_atom_site_label_3
_geom_angle
N1 Sb1 Br1 163.53(4)
C10 Sb1 Br1 93.06(5)
C10 Sb1 N1 76.24(6)
C6 Sb1 Br1 92.27(5)
C6 Sb1 N1 77.41(6)
C6 Sb1 C10 99.22(7)
C8 N1 Sb1 103.43(11)
C8 N1 C15 110.85(15)
C7 N1 Sb1 107.53(11)
C7 N1 C8 110.67(15)
C7 N1 C15 114.59(15)
C15 N1 Sb1 109.10(11)
C10 C9 C8 119.40(18)
C14 C9 C10 120.04(19)
C14 C9 C8 120.49(17)
C9 C10 Sb1 114.40(14)
C9 C10 C11 119.15(19)
C11 C10 Sb1 126.37(15)
C1 C6 Sb1 116.00(13)
C5 C6 Sb1 124.48(14)
C5 C6 C1 119.20(18)
N1 C8 C9 110.42(15)
N1 C7 C1 112.12(15)
C6 C1 C7 120.26(17)
C2 C1 C6 119.85(18)
C2 C1 C7 119.81(17)
C4 C5 C6 120.28(19)
C12 C11 C10 120.4(2)
C13 C14 C9 120.4(2)
C15 C16 C17 111.06(18)
N1 C15 C16 111.56(16)
N1 C15 C20 113.95(16)
C16 C15 C20 110.54(17)
C3 C2 C1 120.38(19)
C3 C4 C5 120.19(19)
C2 C3 C4 120.09(19)
C15 C20 C19 110.74(18)
C13 C12 C11 120.2(2)
C12 C13 C14 119.8(2)
C18 C19 C20 111.6(2)
C18 C17 C16 111.19(19)
C19 C18 C17 111.0(2)

loop_
_geom_bond_atom_site_label_1
_geom_bond_atom_site_label_2
_geom_bond_distance
Sb1 Br1 2.7142(2)
Sb1 N1 2.3871(15)
Sb1 C10 2.157(2)
Sb1 C6 2.1433(18)
N1 C8 1.491(2)
N1 C7 1.486(2)
N1 C15 1.503(3)
C9 C10 1.394(3)
C9 C8 1.507(3)
C9 C14 1.389(3)
C10 C11 1.396(3)
C6 C1 1.396(3)
C6 C5 1.396(3)
C7 C1 1.509(3)
C1 C2 1.395(3)
C5 C4 1.389(3)
C11 C12 1.385(3)
C14 C13 1.385(3)
C16 C15 1.522(3)
C16 C17 1.526(3)
C15 C20 1.529(3)
C2 C3 1.380(3)
C4 C3 1.381(3)
C20 C19 1.529(3)
C12 C13 1.384(3)
C19 C18 1.515(3)
C17 C18 1.523(3)
